data_7226783
loop_
_publ_author_name
'shen, junju'
'wang, feng'
'li, xiangxia'
'yu, tanlai'
'Hao, Pengfei'
'Fu, Yunlong'

_publ_section_title
;
 Two Photochromic Methylated Nicotinohydrazide Iodoargentate Hybrids
;
_journal_name_full 'RSC Adv.'
_journal_paper_doi 10.1039/C6RA20084B
_journal_year 2016
_chemical_formula_moiety 'C10 H17 N3 O,Ag3 I5'
_chemical_formula_sum 'C10 H17 Ag3 I5 N3 O'
_chemical_formula_weight 1153.38
_chemical_name_systematic
; 
 ? 
;
_space_group_IT_number 14
_symmetry_cell_setting monoclinic
_symmetry_space_group_name_Hall '-P 2ybc'
_symmetry_space_group_name_H-M 'P 1 21/c 1'
_atom_sites_solution_hydrogens geom
_atom_sites_solution_primary direct
_atom_sites_solution_secondary difmap
_audit_creation_method SHELXL-97
_audit_update_record
;
2016-07-30 deposited with the CCDC.
2016-10-11 downloaded from the CCDC.
;
_cell_angle_alpha 90.00
_cell_angle_beta 105.661(7)
_cell_angle_gamma 90.00
_cell_formula_units_Z 4
_cell_length_a 11.2079(8)
_cell_length_b 25.1506(19)
_cell_length_c 8.4668(5)
_cell_measurement_reflns_used 2791
_cell_measurement_temperature 293(2)
_cell_measurement_theta_max 28.1630
_cell_measurement_theta_min 3.1400
_cell_volume 2298.1(3)
_computing_cell_refinement
;
CrysAlisPro, Agilent Technologies,
Version 1.171.37.35 (release 13-08-2014 CrysAlis171 .NET)
(compiled Aug 13 2014,18:06:01)
;
_computing_data_collection
;
CrysAlisPro, Agilent Technologies,
Version 1.171.37.35 (release 13-08-2014 CrysAlis171 .NET)
(compiled Aug 13 2014,18:06:01)
;
_computing_data_reduction
;
CrysAlisPro, Agilent Technologies,
Version 1.171.37.35 (release 13-08-2014 CrysAlis171 .NET)
(compiled Aug 13 2014,18:06:01)
;
_computing_structure_refinement 'SHELXL-97 (Sheldrick, 1997)'
_computing_structure_solution 'SHELXS-97 (Sheldrick, 1990)'
_diffrn_ambient_temperature 293(2)
_diffrn_detector_area_resol_mean 16.0710
_diffrn_measured_fraction_theta_full 0.999
_diffrn_measured_fraction_theta_max 0.999
_diffrn_measurement_device_type 'Xcalibur, Eos, Gemini'
_diffrn_radiation_monochromator graphite
_diffrn_radiation_source 'fine-focus sealed tube'
_diffrn_radiation_type MoK\a
_diffrn_radiation_wavelength 0.71073
_diffrn_reflns_av_R_equivalents 0.0465
_diffrn_reflns_av_sigmaI/netI 0.0631
_diffrn_reflns_limit_h_max 12
_diffrn_reflns_limit_h_min -13
_diffrn_reflns_limit_k_max 31
_diffrn_reflns_limit_k_min -29
_diffrn_reflns_limit_l_max 7
_diffrn_reflns_limit_l_min -10
_diffrn_reflns_number 10144
_diffrn_reflns_theta_full 26.00
_diffrn_reflns_theta_max 26.00
_diffrn_reflns_theta_min 2.63
_exptl_absorpt_coefficient_mu 9.251
_exptl_absorpt_correction_T_max 0.9132
_exptl_absorpt_correction_T_min 0.7086
_exptl_absorpt_correction_type multi-scan
_exptl_absorpt_process_details
;
CrysAlisPro, Agilent Technologies,
Version 1.171.37.35 (release 13-08-2014 CrysAlis171 .NET)
(compiled Aug 13 2014,18:06:01)
Empirical absorption correction using spherical harmonics,
 implemented in SCALE3 ABSPACK scaling algorithm.
;
_exptl_crystal_colour yellow
_exptl_crystal_density_diffrn 3.334
_exptl_crystal_density_method 'not measured'
_exptl_crystal_description rod
_exptl_crystal_F_000 2048
_exptl_crystal_size_max 0.04
_exptl_crystal_size_mid 0.02
_exptl_crystal_size_min 0.01
_refine_diff_density_max 3.356
_refine_diff_density_min -2.209
_refine_diff_density_rms 0.297
_refine_ls_extinction_method none
_refine_ls_goodness_of_fit_ref 1.072
_refine_ls_hydrogen_treatment mixed
_refine_ls_matrix_type full
_refine_ls_number_parameters 231
_refine_ls_number_reflns 4510
_refine_ls_number_restraints 289
_refine_ls_restrained_S_all 1.053
_refine_ls_R_factor_all 0.0958
_refine_ls_R_factor_gt 0.0727
_refine_ls_shift/su_max 0.001
_refine_ls_shift/su_mean 0.000
_refine_ls_structure_factor_coef Fsqd
_refine_ls_weighting_details 'calc w=1/[\s^2^(Fo^2^)+(0.0520P)^2^+74.7249P] where P=(Fo^2^+2Fc^2^)/3'
_refine_ls_weighting_scheme calc
_refine_ls_wR_factor_gt 0.1605
_refine_ls_wR_factor_ref 0.1752
_reflns_number_gt 3460
_reflns_number_total 4510
_reflns_threshold_expression >2sigma(I)
_cod_data_source_file c6ra20084b2.cif
_cod_data_source_block aa
_cod_original_sg_symbol_H-M 'P 21/c'
_cod_database_code 7226783

loop_
_symmetry_equiv_pos_as_xyz
'x, y, z'
'-x, y+1/2, -z+1/2'
'-x, -y, -z'
'x, -y-1/2, z-1/2'

loop_
_atom_site_label
_atom_site_type_symbol
_atom_site_fract_x
_atom_site_fract_y
_atom_site_fract_z
_atom_site_U_iso_or_equiv
_atom_site_adp_type
_atom_site_occupancy
_atom_site_symmetry_multiplicity
_atom_site_calc_flag
_atom_site_refinement_flags
_atom_site_disorder_group
Ag1 Ag 0.87249(11) 0.14674(5) 0.04681(16) 0.0529(3) Uani 0.90 1 d PU 1
Ag1' Ag 0.8468(13) 0.1711(6) 0.1771(18) 0.072(3) Uani 0.10 1 d PU 2
Ag2 Ag 1.04267(17) 0.23483(7) 0.2657(3) 0.0777(6) Uani 0.80 1 d PU 1
Ag2' Ag 1.1016(8) 0.2211(3) 0.1357(11) 0.086(2) Uani 0.20 1 d PU 2
Ag3 Ag 1.03324(14) 0.15630(6) 0.61903(16) 0.0608(4) Uani 0.90 1 d PU 1
Ag3' Ag 0.9870(13) 0.1872(6) 0.7617(18) 0.069(3) Uani 0.10 1 d PU 2
I1 I 0.63360(8) 0.12225(4) 0.06459(11) 0.0519(3) Uani 1 1 d U .
I2 I 0.93473(9) 0.08278(4) -0.20114(11) 0.0461(2) Uani 1 1 d U .
I3 I 0.86054(9) 0.25777(4) -0.04292(10) 0.0458(2) Uani 1 1 d U .
I4 I 1.08722(8) 0.12458(4) 0.32021(10) 0.0408(2) Uani 1 1 d U .
I5 I 1.24639(9) 0.19708(4) 0.86131(13) 0.0570(3) Uani 1 1 d U .
N1 N 0.2634(10) 0.0272(4) 0.8832(12) 0.041(2) Uani 1 1 d U .
N2 N 0.4321(10) 0.1254(4) 0.6061(13) 0.047(2) Uani 1 1 d DU .
H2 H 0.4087 0.1375 0.6879 0.057 Uiso 1 1 calc R .
N3 N 0.5058(10) 0.1572(5) 0.5374(14) 0.052(2) Uani 1 1 d DU .
O1 O 0.4220(9) 0.0544(4) 0.4293(11) 0.052(2) Uani 1 1 d U .
C1 C 0.3346(12) 0.0537(5) 0.8049(14) 0.039(2) Uani 1 1 d U .
H1 H 0.3935 0.0778 0.8621 0.046 Uiso 1 1 calc R .
C2 C 0.3205(12) 0.0451(5) 0.6390(15) 0.042(2) Uani 1 1 d U .
C3 C 0.2324(12) 0.0087(5) 0.5566(16) 0.043(2) Uani 1 1 d U .
H3 H 0.2226 0.0023 0.4456 0.052 Uiso 1 1 calc R .
C4 C 0.1601(12) -0.0178(6) 0.6374(16) 0.044(2) Uani 1 1 d U .
H4 H 0.0998 -0.0417 0.5828 0.053 Uiso 1 1 calc R .
C5 C 0.1793(12) -0.0079(5) 0.8020(15) 0.042(2) Uani 1 1 d U .
H5 H 0.1321 -0.0262 0.8591 0.051 Uiso 1 1 calc R .
C6 C 0.2813(15) 0.0383(7) 1.0584(16) 0.057(3) Uani 1 1 d U .
H6A H 0.3618 0.0537 1.1032 0.085 Uiso 1 1 calc R .
H6B H 0.2748 0.0058 1.1150 0.085 Uiso 1 1 calc R .
H6C H 0.2189 0.0628 1.0714 0.085 Uiso 1 1 calc R .
C7 C 0.3943(13) 0.0741(6) 0.5474(16) 0.047(2) Uani 1 1 d U .
C8 C 0.4461(14) 0.1710(6) 0.3619(17) 0.054(3) Uani 1 1 d U .
H8A H 0.4384 0.1395 0.2959 0.082 Uiso 1 1 calc R .
H8B H 0.4962 0.1966 0.3252 0.082 Uiso 1 1 calc R .
H8C H 0.3654 0.1857 0.3521 0.082 Uiso 1 1 calc R .
C9 C 0.6264(14) 0.1308(7) 0.559(2) 0.063(4) Uani 1 1 d U .
H9A H 0.6597 0.1214 0.6727 0.095 Uiso 1 1 calc R .
H9B H 0.6824 0.1545 0.5266 0.095 Uiso 1 1 calc R .
H9C H 0.6157 0.0992 0.4934 0.095 Uiso 1 1 calc R .
C10 C 0.5283(15) 0.2069(7) 0.6331(19) 0.064(4) Uani 1 1 d U .
H10A H 0.4517 0.2258 0.6179 0.095 Uiso 1 1 calc R .
H10B H 0.5862 0.2285 0.5966 0.095 Uiso 1 1 calc R .
H10C H 0.5616 0.1986 0.7473 0.095 Uiso 1 1 calc R .

loop_
_atom_site_aniso_label
_atom_site_aniso_U_11
_atom_site_aniso_U_22
_atom_site_aniso_U_33
_atom_site_aniso_U_23
_atom_site_aniso_U_13
_atom_site_aniso_U_12
Ag1 0.0425(6) 0.0552(7) 0.0574(7) -0.0014(6) 0.0074(6) -0.0018(6)
Ag1' 0.063(4) 0.069(4) 0.078(4) 0.004(4) 0.010(4) -0.006(4)
Ag2 0.0694(10) 0.0633(10) 0.0929(12) 0.0122(9) 0.0090(9) -0.0076(9)
Ag2' 0.076(3) 0.079(4) 0.094(4) 0.004(3) 0.008(3) 0.003(3)
Ag3 0.0652(8) 0.0619(8) 0.0522(7) -0.0014(6) 0.0106(6) -0.0083(7)
Ag3' 0.061(4) 0.068(4) 0.074(4) 0.004(4) 0.012(4) -0.007(4)
I1 0.0359(4) 0.0698(6) 0.0487(5) 0.0004(5) 0.0092(4) -0.0016(5)
I2 0.0497(5) 0.0480(5) 0.0413(4) -0.0071(4) 0.0133(4) -0.0058(4)
I3 0.0503(5) 0.0451(5) 0.0396(4) 0.0007(4) 0.0081(4) -0.0032(4)
I4 0.0349(4) 0.0462(5) 0.0376(4) -0.0010(4) 0.0036(3) 0.0045(4)
I5 0.0409(5) 0.0510(6) 0.0687(6) -0.0083(5) -0.0030(5) -0.0017(4)
N1 0.045(4) 0.044(4) 0.034(3) 0.001(3) 0.011(3) 0.000(3)
N2 0.049(4) 0.048(4) 0.044(4) 0.001(3) 0.013(3) -0.005(4)
N3 0.053(4) 0.056(4) 0.050(4) 0.002(4) 0.018(4) 0.001(4)
O1 0.062(5) 0.056(5) 0.044(4) -0.008(4) 0.023(4) -0.006(4)
C1 0.043(4) 0.038(4) 0.035(4) -0.003(4) 0.012(3) -0.006(4)
C2 0.045(4) 0.041(4) 0.038(3) -0.002(3) 0.010(3) -0.006(3)
C3 0.047(4) 0.042(4) 0.037(4) -0.006(4) 0.008(4) -0.004(4)
C4 0.042(4) 0.042(4) 0.044(4) -0.003(4) 0.006(4) -0.003(4)
C5 0.041(4) 0.045(4) 0.042(4) 0.001(4) 0.013(4) -0.006(4)
C6 0.063(6) 0.064(6) 0.046(5) -0.002(5) 0.018(5) -0.008(5)
C7 0.049(4) 0.049(4) 0.042(4) 0.001(4) 0.012(4) -0.009(4)
C8 0.057(6) 0.058(6) 0.049(5) 0.009(5) 0.015(5) 0.000(5)
C9 0.057(6) 0.063(6) 0.072(6) 0.004(5) 0.021(5) 0.008(5)
C10 0.064(6) 0.061(6) 0.061(6) 0.001(5) 0.009(5) -0.008(5)

loop_
_atom_type_symbol
_atom_type_description
_atom_type_scat_dispersion_real
_atom_type_scat_dispersion_imag
_atom_type_scat_source
C C 0.0033 0.0016 'International Tables Vol C Tables 4.2.6.8 and 6.1.1.4'
H H 0.0000 0.0000 'International Tables Vol C Tables 4.2.6.8 and 6.1.1.4'
N N 0.0061 0.0033 'International Tables Vol C Tables 4.2.6.8 and 6.1.1.4'
O O 0.0106 0.0060 'International Tables Vol C Tables 4.2.6.8 and 6.1.1.4'
Ag Ag -0.8971 1.1015 'International Tables Vol C Tables 4.2.6.8 and 6.1.1.4'
I I -0.4742 1.8119 'International Tables Vol C Tables 4.2.6.8 and 6.1.1.4'

loop_
_geom_angle_atom_site_label_1
_geom_angle_atom_site_label_2
_geom_angle_atom_site_label_3
_geom_angle
_geom_angle_site_symmetry_1
_geom_angle_site_symmetry_3
I1 Ag1 I2 109.95(5) . .
I1 Ag1 I3 104.51(5) . .
I2 Ag1 I3 110.61(5) . .
I1 Ag1 I4 120.98(5) . .
I2 Ag1 I4 99.33(5) . .
I3 Ag1 I4 111.38(5) . .
I1 Ag1 Ag2 123.82(6) . .
I2 Ag1 Ag2 126.21(6) . .
I3 Ag1 Ag2 57.07(4) . .
I4 Ag1 Ag2 55.32(4) . .
I1 Ag1' I4 128.1(6) . .
I1 Ag1' I3 108.7(5) . .
I4 Ag1' I3 111.7(5) . .
I1 Ag1' I3 114.9(5) . 4_566
I4 Ag1' I3 93.9(4) . 4_566
I3 Ag1' I3 93.5(4) . 4_566
I1 Ag1' Ag2' 152.7(6) . .
I4 Ag1' Ag2' 56.6(3) . .
I3 Ag1' Ag2' 55.6(3) . .
I3 Ag1' Ag2' 89.7(4) 4_566 .
I5 Ag2 I4 117.29(7) 4_565 .
I5 Ag2 I3 117.36(7) 4_565 .
I4 Ag2 I3 113.01(7) . .
I5 Ag2 I3 115.92(8) 4_565 4_566
I4 Ag2 I3 95.18(6) . 4_566
I3 Ag2 I3 93.41(6) . 4_566
I5 Ag2 Ag3 59.64(5) 4_565 4_565
I4 Ag2 Ag3 161.22(9) . 4_565
I3 Ag2 Ag3 60.56(5) . 4_565
I3 Ag2 Ag3 102.64(7) 4_566 4_565
I5 Ag2 Ag1 155.86(9) 4_565 .
I4 Ag2 Ag1 57.56(4) . .
I3 Ag2 Ag1 56.50(5) . .
I3 Ag2 Ag1 88.21(6) 4_566 .
Ag3 Ag2 Ag1 116.58(7) 4_565 .
I3 Ag2' I4 111.7(3) . .
I3 Ag2' Ag3' 60.2(3) . 4_565
I4 Ag2' Ag3' 111.2(4) . 4_565
I3 Ag2' I5 112.9(3) . 4_565
I4 Ag2' I5 109.4(3) . 4_565
Ag3' Ag2' I5 56.4(3) 4_565 4_565
I3 Ag2' Ag3' 59.6(3) . 1_554
I4 Ag2' Ag3' 104.1(4) . 1_554
Ag3' Ag2' Ag3' 117.7(5) 4_565 1_554
I5 Ag2' Ag3' 145.5(4) 4_565 1_554
I3 Ag2' Ag1' 56.4(3) . .
I4 Ag2' Ag1' 55.8(3) . .
Ag3' Ag2' Ag1' 77.4(5) 4_565 .
I5 Ag2' Ag1' 123.1(4) 4_565 .
Ag3' Ag2' Ag1' 82.7(4) 1_554 .
I3 Ag2' I5 105.4(3) . 1_554
I4 Ag2' I5 110.0(3) . 1_554
Ag3' Ag2' I5 138.8(4) 4_565 1_554
I5 Ag2' I5 107.3(3) 4_565 1_554
Ag3' Ag2' I5 51.9(3) 1_554 1_554
Ag1' Ag2' I5 129.6(4) . 1_554
I2 Ag3 I4 120.21(6) 1_556 .
I2 Ag3 I5 102.72(5) 1_556 .
I4 Ag3 I5 113.25(6) . .
I2 Ag3 I3 115.24(6) 1_556 4_566
I4 Ag3 I3 93.51(5) . 4_566
I5 Ag3 I3 112.33(5) . 4_566
I2 Ag3 Ag2 110.64(7) 1_556 4_566
I4 Ag3 Ag2 128.85(7) . 4_566
I5 Ag3 Ag2 56.68(5) . 4_566
I3 Ag3 Ag2 58.22(5) 4_566 4_566
I2 Ag3' I5 106.7(5) 1_556 .
I2 Ag3' I3 119.2(5) 1_556 4_566
I5 Ag3' I3 116.0(5) . 4_566
I2 Ag3' Ag2' 156.2(6) 1_556 4_566
I5 Ag3' Ag2' 61.8(3) . 4_566
I3 Ag3' Ag2' 58.1(3) 4_566 4_566
I2 Ag3' I3 110.8(5) 1_556 1_556
I5 Ag3' I3 112.6(5) . 1_556
I3 Ag3' I3 91.0(4) 4_566 1_556
Ag2' Ag3' I3 93.0(5) 4_566 1_556
I2 Ag3' Ag2' 100.6(5) 1_556 1_556
I5 Ag3' Ag2' 64.7(3) . 1_556
I3 Ag3' Ag2' 135.7(5) 4_566 1_556
Ag2' Ag3' Ag2' 93.0(4) 4_566 1_556
I3 Ag3' Ag2' 54.9(3) 1_556 1_556
Ag1' I1 Ag1 28.8(3) . .
Ag3' I2 Ag3 34.3(3) 1_554 1_554
Ag3' I2 Ag1 69.4(3) 1_554 .
Ag3 I2 Ag1 103.66(5) 1_554 .
Ag2' I3 Ag1 65.15(18) . .
Ag2' I3 Ag1' 68.0(3) . .
Ag1 I3 Ag1' 27.2(3) . .
Ag2' I3 Ag2 29.47(19) . .
Ag1 I3 Ag2 66.43(5) . .
Ag1' I3 Ag2 54.5(3) . .
Ag2' I3 Ag3' 61.7(3) . 4_565
Ag1 I3 Ag3' 104.3(3) . 4_565
Ag1' I3 Ag3' 83.5(4) . 4_565
Ag2 I3 Ag3' 41.2(3) . 4_565
Ag2' I3 Ag2 67.37(19) . 4_565
Ag1 I3 Ag2 102.52(5) . 4_565
Ag1' I3 Ag2 124.6(3) . 4_565
Ag2 I3 Ag2 94.85(6) . 4_565
Ag3' I3 Ag2 102.3(3) 4_565 4_565
Ag2' I3 Ag1' 117.2(3) . 4_565
Ag1 I3 Ag1' 142.1(3) . 4_565
Ag1' I3 Ag1' 167.3(4) . 4_565
Ag2 I3 Ag1' 135.8(3) . 4_565
Ag3' I3 Ag1' 109.3(4) 4_565 4_565
Ag2 I3 Ag1' 53.8(3) 4_565 4_565
Ag2' I3 Ag3 65.69(18) . 4_565
Ag1 I3 Ag3 127.06(5) . 4_565
Ag1' I3 Ag3 113.0(3) . 4_565
Ag2 I3 Ag3 61.22(5) . 4_565
Ag3' I3 Ag3 32.1(3) 4_565 4_565
Ag2 I3 Ag3 75.27(5) 4_565 4_565
Ag1' I3 Ag3 79.4(3) 4_565 4_565
Ag2' I3 Ag3' 65.6(3) . 1_554
Ag1 I3 Ag3' 65.3(3) . 1_554
Ag1' I3 Ag3' 91.4(4) . 1_554
Ag2 I3 Ag3' 93.2(3) . 1_554
Ag3' I3 Ag3' 124.8(5) 4_565 1_554
Ag2 I3 Ag3' 40.3(3) 4_565 1_554
Ag1' I3 Ag3' 81.2(4) 4_565 1_554
Ag3 I3 Ag3' 109.6(3) 4_565 1_554
Ag2 I4 Ag3 78.56(6) . .
Ag2 I4 Ag1' 55.4(3) . .
Ag3 I4 Ag1' 82.1(3) . .
Ag2 I4 Ag1 67.11(5) . .
Ag3 I4 Ag1 108.82(5) . .
Ag1' I4 Ag1 27.1(3) . .
Ag2 I4 Ag2' 29.59(19) . .
Ag3 I4 Ag2' 107.26(19) . .
Ag1' I4 Ag2' 67.5(3) . .
Ag1 I4 Ag2' 64.36(16) . .
Ag2 I5 Ag3' 43.0(3) 4_566 .
Ag2 I5 Ag3 63.68(5) 4_566 .
Ag3' I5 Ag3 33.3(3) . .
Ag2 I5 Ag2' 29.30(18) 4_566 4_566
Ag3' I5 Ag2' 61.8(3) . 4_566
Ag3 I5 Ag2' 65.54(16) . 4_566
Ag2 I5 Ag2' 64.15(15) 4_566 1_556
Ag3' I5 Ag2' 63.4(3) . 1_556
Ag3 I5 Ag2' 95.59(15) . 1_556
Ag2' I5 Ag2' 92.3(2) 4_566 1_556
C5 N1 C1 120.2(11) . .
C5 N1 C6 122.0(12) . .
C1 N1 C6 117.8(11) . .
N3 N2 C7 122.6(11) . .
N3 N2 H2 118.7 . .
C7 N2 H2 118.7 . .
N2 N3 C9 108.5(11) . .
N2 N3 C10 106.9(11) . .
C9 N3 C10 107.3(12) . .
N2 N3 C8 113.2(10) . .
C9 N3 C8 112.3(12) . .
C10 N3 C8 108.3(12) . .
N1 C1 C2 120.1(12) . .
N1 C1 H1 119.9 . .
C2 C1 H1 119.9 . .
C1 C2 C3 118.8(12) . .
C1 C2 C7 122.0(12) . .
C3 C2 C7 119.1(12) . .
C4 C3 C2 120.5(12) . .
C4 C3 H3 119.8 . .
C2 C3 H3 119.8 . .
C3 C4 C5 117.9(12) . .
C3 C4 H4 121.1 . .
C5 C4 H4 121.1 . .
N1 C5 C4 122.5(13) . .
N1 C5 H5 118.8 . .
C4 C5 H5 118.8 . .
N1 C6 H6A 109.5 . .
N1 C6 H6B 109.5 . .
H6A C6 H6B 109.5 . .
N1 C6 H6C 109.5 . .
H6A C6 H6C 109.5 . .
H6B C6 H6C 109.5 . .
O1 C7 N2 122.7(13) . .
O1 C7 C2 122.0(13) . .
N2 C7 C2 115.3(12) . .
N3 C8 H8A 109.5 . .
N3 C8 H8B 109.5 . .
H8A C8 H8B 109.5 . .
N3 C8 H8C 109.5 . .
H8A C8 H8C 109.5 . .
H8B C8 H8C 109.5 . .
N3 C9 H9A 109.5 . .
N3 C9 H9B 109.5 . .
H9A C9 H9B 109.5 . .
N3 C9 H9C 109.5 . .
H9A C9 H9C 109.5 . .
H9B C9 H9C 109.5 . .
N3 C10 H10A 109.5 . .
N3 C10 H10B 109.5 . .
H10A C10 H10B 109.5 . .
N3 C10 H10C 109.5 . .
H10A C10 H10C 109.5 . .
H10B C10 H10C 109.5 . .

loop_
_geom_bond_atom_site_label_1
_geom_bond_atom_site_label_2
_geom_bond_distance
_geom_bond_site_symmetry_2
Ag1 I1 2.7908(16) .
Ag1 I2 2.8762(17) .
Ag1 I3 2.8876(17) .
Ag1 I4 2.9074(15) .
Ag1 Ag2 3.174(2) .
Ag1' I1 2.626(14) .
Ag1' I4 2.887(14) .
Ag1' I3 2.898(15) .
Ag1' I3 2.941(15) 4_566
Ag1' Ag2' 3.224(17) .
Ag2 I5 2.793(2) 4_565
Ag2 I4 2.833(2) .
Ag2 I3 2.907(2) .
Ag2 I3 2.935(2) 4_566
Ag2 Ag3 2.997(2) 4_565
Ag2' I3 2.869(8) .
Ag2' I4 2.913(9) .
Ag2' Ag3' 2.974(17) 4_565
Ag2' I5 2.975(8) 4_565
Ag2' Ag3' 3.194(17) 1_554
Ag2' I5 3.230(10) 1_554
Ag3 I2 2.8042(18) 1_556
Ag3 I4 2.8688(17) .
Ag3 I5 2.8847(17) .
Ag3 I3 2.9774(17) 4_566
Ag3 Ag2 2.997(2) 4_566
Ag3' I2 2.729(15) 1_556
Ag3' I5 2.810(14) .
Ag3' I3 2.933(14) 4_566
Ag3' Ag2' 2.974(17) 4_566
Ag3' I3 3.026(15) 1_556
Ag3' Ag2' 3.194(17) 1_556
I2 Ag3' 2.729(15) 1_554
I2 Ag3 2.8042(18) 1_554
I3 Ag3' 2.933(14) 4_565
I3 Ag2 2.935(2) 4_565
I3 Ag1' 2.941(15) 4_565
I3 Ag3 2.9774(17) 4_565
I3 Ag3' 3.026(15) 1_554
I5 Ag2 2.793(2) 4_566
I5 Ag2' 2.975(8) 4_566
I5 Ag2' 3.230(10) 1_556
N1 C5 1.337(16) .
N1 C1 1.344(17) .
N1 C6 1.469(16) .
N2 N3 1.384(13) .
N2 C7 1.406(17) .
N2 H2 0.8600 .
N3 C9 1.472(19) .
N3 C10 1.47(2) .
N3 C8 1.496(17) .
O1 C7 1.229(16) .
C1 C2 1.387(17) .
C1 H1 0.9300 .
C2 C3 1.389(18) .
C2 C7 1.471(19) .
C3 C4 1.367(19) .
C3 H3 0.9300 .
C4 C5 1.374(18) .
C4 H4 0.9300 .
C5 H5 0.9300 .
C6 H6A 0.9600 .
C6 H6B 0.9600 .
C6 H6C 0.9600 .
C8 H8A 0.9600 .
C8 H8B 0.9600 .
C8 H8C 0.9600 .
C9 H9A 0.9600 .
C9 H9B 0.9600 .
C9 H9C 0.9600 .
C10 H10A 0.9600 .
C10 H10B 0.9600 .
C10 H10C 0.9600 .

loop_
_geom_hbond_atom_site_label_D
_geom_hbond_atom_site_label_H
_geom_hbond_atom_site_label_A
_geom_hbond_distance_DH
_geom_hbond_distance_HA
_geom_hbond_distance_DA
_geom_hbond_angle_DHA
_geom_hbond_site_symmetry_A
N2 H2 I5 0.86 3.03 3.832(12) 157.0 1_455
